data_9005781
loop_
_publ_author_name
'Ghose, S.'
'Hewat, A. W.'
'Marezio, M.'

_publ_section_title
;
 A neutron powder diffraction study of the crystal and
 magnetic structures of ilvaite from 305 K to 5 K - a mixed
 valence iron silicate with an electronic transition
 Sample: T = 150 K
;
_journal_name_full 'Physics and Chemistry of Minerals'
_journal_page_first 67
_journal_page_last 74
_journal_paper_doi 10.1007/BF00308007
_journal_volume 11
_journal_year 1984
_chemical_formula_sum 'Ca Fe2.8 H Mn0.2 O9 Si2'
_chemical_name_mineral Ilvaite
_space_group_IT_number 14
_symmetry_space_group_name_Hall '-P 2yab'
_symmetry_space_group_name_H-M 'P 1 21/a 1'
_cell_angle_alpha 90
_cell_angle_beta 90.233
_cell_angle_gamma 90
_cell_length_a 13.0244
_cell_length_b 8.8006
_cell_length_c 5.8445
_cell_formula_units_Z 4
_cell_volume 669.906
_database_code_amcsd 0007363
_diffrn_ambient_temperature 150
_exptl_crystal_density_diffrn 4.051
_cod_original_formula_sum 'Ca (Fe2.8 Mn.2) Si2 O9 H'
_cod_database_code 9005781

loop_
_space_group_symop_operation_xyz
x,y,z
1/2+x,1/2-y,z
1/2-x,1/2+y,-z
-x,-y,-z

loop_
_atom_site_label
_atom_site_fract_x
_atom_site_fract_y
_atom_site_fract_z
_atom_site_occupancy
_atom_site_U_iso_or_equiv
Ca 0.81410 0.36830 0.74890 1.00000 0.03154
FeM11 0.88830 0.05200 0.01010 0.92500 0.00836
MnM11 0.88830 0.05200 0.01010 0.07500 0.00836
FeM12 0.89040 0.05020 0.48910 0.97500 0.00836
MnM12 0.89040 0.05020 0.48910 0.02500 0.00836
FeM2 0.94140 0.74440 0.24960 0.90000 0.00684
MnM2 0.94140 0.74440 0.24960 0.10000 0.00684
Si1 0.95960 0.36750 0.24260 1.00000 0.01317
Si2 0.67730 0.22960 0.24710 1.00000 0.01317
O1 0.00660 0.02620 0.73190 1.00000 0.01849
O21 0.93760 0.27270 0.01170 1.00000 0.01849
O22 0.93330 0.27310 0.48560 1.00000 0.01849
O5 0.58550 0.10360 0.25840 1.00000 0.01849
O6 0.60020 0.02710 0.75200 1.00000 0.01849
O3 0.77760 0.10780 0.25620 1.00000 0.01849
O41 0.66840 0.33120 0.01620 1.00000 0.01849
O42 0.67210 0.33110 0.47890 1.00000 0.01849
O7 0.79610 0.10600 0.74250 1.00000 0.01849
H 0.73770 0.06070 0.73780 1.00000 0.02584

loop_
_cod_related_entry_id
_cod_related_entry_database
_cod_related_entry_code
1 AMCSD 0007363
